data_4079344
loop_
_publ_author_name
'Wang, Shu-Jou'
'Yeh, Wen-Yann'

_publ_section_title
;
 C60-Induced Alkyne Cycloaddition with W(CO)(PhC\\tb CPh)3
;
_journal_issue 17
_journal_name_full Organometallics
_journal_page_first 6491
_journal_paper_doi 10.1021/om3006933
_journal_volume 31
_journal_year 2012
_chemical_formula_moiety 'C110 H36 O S2 W'
_chemical_formula_sum 'C110 H36 O S2 W'
_chemical_formula_weight 1621.36
_chemical_name_systematic
;
 ?
;
_space_group_IT_number 2
_symmetry_cell_setting triclinic
_symmetry_space_group_name_Hall '-P 1'
_symmetry_space_group_name_H-M 'P -1'
_atom_sites_solution_hydrogens geom
_atom_sites_solution_primary direct
_atom_sites_solution_secondary difmap
_audit_creation_method SHELXL-97
_cell_angle_alpha 115.228(3)
_cell_angle_beta 96.147(3)
_cell_angle_gamma 98.341(3)
_cell_formula_units_Z 2
_cell_length_a 13.1225(6)
_cell_length_b 16.4596(8)
_cell_length_c 17.0700(8)
_cell_measurement_reflns_used 0
_cell_measurement_temperature 200(2)
_cell_measurement_theta_max 0
_cell_measurement_theta_min 0
_cell_volume 3240.7(3)
_computing_molecular_graphics 'Ortep-3 for Windows (Farrugia, 1997)'
_computing_publication_material 'WinGX publication routines (Farrugia, 1999)'
_computing_structure_refinement 'SHELXL-97 (Sheldrick, 1997)'
_computing_structure_solution 'SHELXS-86 (Sheldrick, 1986)'
_diffrn_ambient_temperature 200(2)
_diffrn_measured_fraction_theta_full 0.957
_diffrn_measured_fraction_theta_max 0.957
_diffrn_radiation_monochromator graphite
_diffrn_radiation_source 'fine-focus sealed tube'
_diffrn_radiation_type MoK\a
_diffrn_radiation_wavelength 0.71073
_diffrn_reflns_av_R_equivalents 0.1049
_diffrn_reflns_av_sigmaI/netI 0.2079
_diffrn_reflns_limit_h_max 15
_diffrn_reflns_limit_h_min -15
_diffrn_reflns_limit_k_max 19
_diffrn_reflns_limit_k_min -19
_diffrn_reflns_limit_l_max 20
_diffrn_reflns_limit_l_min -20
_diffrn_reflns_number 25453
_diffrn_reflns_theta_full 25.11
_diffrn_reflns_theta_max 25.11
_diffrn_reflns_theta_min 1.34
_exptl_absorpt_coefficient_mu 1.912
_exptl_absorpt_correction_T_max 0.981
_exptl_absorpt_correction_T_min 0.751
_exptl_absorpt_correction_type multi-scan
_exptl_crystal_colour green(dark)
_exptl_crystal_density_diffrn 1.662
_exptl_crystal_density_method 'not measured'
_exptl_crystal_description prism
_exptl_crystal_F_000 1620
_exptl_crystal_size_max 0.15
_exptl_crystal_size_mid 0.13
_exptl_crystal_size_min 0.01
_refine_diff_density_max 1.138
_refine_diff_density_min -1.751
_refine_diff_density_rms 0.152
_refine_ls_extinction_method none
_refine_ls_goodness_of_fit_ref 0.974
_refine_ls_hydrogen_treatment constr
_refine_ls_matrix_type full
_refine_ls_number_parameters 1001
_refine_ls_number_reflns 11069
_refine_ls_number_restraints 3
_refine_ls_restrained_S_all 0.975
_refine_ls_R_factor_all 0.1518
_refine_ls_R_factor_gt 0.0696
_refine_ls_shift/su_max 0.005
_refine_ls_shift/su_mean 0.000
_refine_ls_structure_factor_coef Fsqd
_refine_ls_weighting_details 'calc w=1/[\s^2^(Fo^2^)+(0.0506P)^2^+0.0000P] where P=(Fo^2^+2Fc^2^)/3'
_refine_ls_weighting_scheme calc
_refine_ls_wR_factor_gt 0.1151
_refine_ls_wR_factor_ref 0.1404
_reflns_number_gt 6253
_reflns_number_total 11069
_reflns_threshold_expression >2sigma(I)
_cod_data_source_file om3006933_si_001.cif
_cod_data_source_block a13895
_cod_database_code 4079344

loop_
_symmetry_equiv_pos_as_xyz
'x, y, z'
'-x, -y, -z'

loop_
_atom_site_label
_atom_site_type_symbol
_atom_site_fract_x
_atom_site_fract_y
_atom_site_fract_z
_atom_site_U_iso_or_equiv
_atom_site_adp_type
_atom_site_occupancy
_atom_site_symmetry_multiplicity
_atom_site_calc_flag
_atom_site_refinement_flags
_atom_site_disorder_assembly
_atom_site_disorder_group
C1 C 0.4569(8) 1.1451(7) 0.4011(6) 0.041(3) Uani 1 1 d . . .
C2 C 0.4547(7) 1.2183(6) 0.2933(6) 0.033(2) Uani 1 1 d . . .
C3 C 0.5674(7) 1.2623(7) 0.3148(6) 0.035(3) Uani 1 1 d . . .
C4 C 0.6442(8) 1.2097(8) 0.3111(6) 0.050(3) Uani 1 1 d . . .
H4 H 0.6244 1.1459 0.2946 0.060 Uiso 1 1 calc R A .
C5 C 0.7498(8) 1.2532(9) 0.3320(7) 0.060(3) Uani 1 1 d . . .
H5 H 0.8022 1.2183 0.3289 0.072 Uiso 1 1 calc R . .
C6 C 0.7789(8) 1.3451(8) 0.3569(7) 0.053(3) Uani 1 1 d . . .
H6 H 0.8510 1.3741 0.3722 0.064 Uiso 1 1 calc R A .
C7 C 0.7034(8) 1.3952(7) 0.3597(6) 0.048(3) Uani 1 1 d . . .
H7 H 0.7234 1.4590 0.3766 0.057 Uiso 1 1 calc R . .
C8 C 0.6001(8) 1.3541(7) 0.3386(6) 0.040(3) Uani 1 1 d . . .
H8 H 0.5491 1.3899 0.3402 0.048 Uiso 1 1 calc R A .
C9 C 0.3649(7) 1.2152(6) 0.2495(5) 0.024(2) Uani 1 1 d . A .
C10 C 0.3209(7) 1.2523(6) 0.1899(6) 0.029(2) Uani 1 1 d . . .
C11 C 0.3448(7) 1.3444(6) 0.2115(6) 0.031(2) Uani 1 1 d . . .
H11 H 0.3943 1.3850 0.2636 0.037 Uiso 1 1 calc R . .
C12 C 0.2992(7) 1.3792(7) 0.1600(7) 0.040(3) Uani 1 1 d . . .
H12 H 0.3162 1.4434 0.1774 0.048 Uiso 1 1 calc R A .
C13 C 0.2291(7) 1.3222(7) 0.0835(7) 0.039(3) Uani 1 1 d . . .
H13 H 0.1967 1.3465 0.0483 0.046 Uiso 1 1 calc R . .
C14 C 0.2059(7) 1.2286(7) 0.0582(6) 0.034(3) Uani 1 1 d . . .
H14 H 0.1598 1.1881 0.0040 0.041 Uiso 1 1 calc R A .
C15 C 0.2493(6) 1.1941(7) 0.1112(6) 0.032(2) Uani 1 1 d . . .
H15 H 0.2308 1.1302 0.0945 0.038 Uiso 1 1 calc R . .
C16 C 0.2109(7) 1.2344(7) 0.3687(6) 0.031(2) Uani 1 1 d . . .
C17 C 0.1952(7) 1.3153(7) 0.3553(6) 0.033(2) Uani 1 1 d . A .
C18 C 0.1141(7) 1.3101(7) 0.2946(6) 0.045(3) Uani 1 1 d . . .
H18 H 0.0694 1.2522 0.2566 0.054 Uiso 1 1 calc R A .
C19 C 0.0963(9) 1.3873(8) 0.2878(8) 0.059(3) Uani 1 1 d . A .
H19 H 0.0394 1.3819 0.2453 0.071 Uiso 1 1 calc R . .
C20 C 0.1597(9) 1.4725(8) 0.3418(8) 0.062(3) Uani 1 1 d . . .
H20 H 0.1476 1.5258 0.3369 0.074 Uiso 1 1 calc R A .
C21 C 0.2423(8) 1.4779(7) 0.4040(7) 0.050(3) Uani 1 1 d . A .
H21 H 0.2867 1.5359 0.4421 0.060 Uiso 1 1 calc R . .
C22 C 0.2600(7) 1.4023(7) 0.4108(6) 0.039(3) Uani 1 1 d . . .
H22 H 0.3167 1.4077 0.4535 0.047 Uiso 1 1 calc R A .
C23 C 0.2818(7) 1.2261(6) 0.4369(6) 0.030(2) Uani 1 1 d . A .
C24 C 0.3407(8) 1.2956(6) 0.5255(6) 0.031(2) Uani 1 1 d . . .
C25 C 0.4417(8) 1.3475(7) 0.5432(7) 0.046(3) Uani 1 1 d . A .
H25 H 0.4787 1.3367 0.4960 0.056 Uiso 1 1 calc R . .
C26 C 0.4891(8) 1.4129(7) 0.6253(7) 0.053(3) Uani 1 1 d . . .
H26 H 0.5583 1.4465 0.6349 0.063 Uiso 1 1 calc R A .
C27 C 0.4378(9) 1.4303(7) 0.6941(7) 0.050(3) Uani 1 1 d . A .
H27 H 0.4716 1.4760 0.7514 0.060 Uiso 1 1 calc R . .
C28 C 0.3371(9) 1.3824(8) 0.6815(7) 0.056(3) Uani 1 1 d . . .
H28 H 0.3010 1.3954 0.7294 0.067 Uiso 1 1 calc R A .
C29 C 0.2899(8) 1.3152(7) 0.5980(7) 0.047(3) Uani 1 1 d . A .
H29 H 0.2211 1.2812 0.5893 0.056 Uiso 1 1 calc R . .
C30 C 0.2204(7) 1.1318(7) 0.4085(6) 0.032(2) Uani 1 1 d . . .
C31 C 0.2171(7) 1.0685(7) 0.4492(6) 0.029(2) Uani 1 1 d . A .
C32 C 0.3010(7) 1.0794(7) 0.5114(6) 0.042(3) Uani 1 1 d . . .
H32 H 0.3589 1.1295 0.5294 0.051 Uiso 1 1 calc R A .
C33 C 0.3028(9) 1.0204(8) 0.5474(7) 0.056(3) Uani 1 1 d . A .
H33 H 0.3635 1.0265 0.5868 0.067 Uiso 1 1 calc R . .
C34 C 0.2166(9) 0.9518(8) 0.5265(7) 0.057(3) Uani 1 1 d . . .
H34 H 0.2159 0.9120 0.5537 0.068 Uiso 1 1 calc R A .
C35 C 0.1299(9) 0.9408(7) 0.4653(7) 0.051(3) Uani 1 1 d . A .
H35 H 0.0706 0.8925 0.4496 0.061 Uiso 1 1 calc R . .
C36 C 0.1301(7) 0.9993(7) 0.4278(6) 0.039(3) Uani 1 1 d . . .
H36 H 0.0704 0.9925 0.3869 0.047 Uiso 1 1 calc R A .
C37 C 0.1541(7) 1.1416(7) 0.3396(6) 0.031(2) Uani 1 1 d . A .
C38 C 0.0537(7) 1.0936(6) 0.2769(6) 0.034(2) Uani 1 1 d . . .
C39 C -0.0342(8) 1.0690(7) 0.3079(7) 0.045(3) Uani 1 1 d . A .
H39 H -0.0278 1.0811 0.3680 0.054 Uiso 1 1 calc R . .
C40 C -0.1300(8) 1.0273(8) 0.2522(8) 0.054(3) Uani 1 1 d . . .
H40 H -0.1886 1.0111 0.2747 0.065 Uiso 1 1 calc R A .
C41 C -0.1429(8) 1.0086(7) 0.1654(8) 0.056(3) Uani 1 1 d . A .
H41 H -0.2094 0.9796 0.1275 0.067 Uiso 1 1 calc R . .
C42 C -0.0550(8) 1.0335(7) 0.1334(6) 0.043(3) Uani 1 1 d . . .
H42 H -0.0625 1.0213 0.0732 0.052 Uiso 1 1 calc R A .
C43 C 0.0418(7) 1.0755(6) 0.1882(6) 0.036(3) Uani 1 1 d . A .
H43 H 0.1003 1.0921 0.1657 0.043 Uiso 1 1 calc R . .
C44 C 0.3678(7) 0.9991(6) 0.2582(6) 0.033(2) Uani 1 1 d . . .
C45 C 0.2711(7) 1.0005(6) 0.2045(6) 0.030(2) Uani 1 1 d . A .
C46 C 0.2804(7) 0.9842(6) 0.1127(6) 0.031(2) Uani 1 1 d . . .
C47 C 0.3745(8) 0.9796(6) 0.0810(7) 0.038(3) Uani 1 1 d . A .
C48 C 0.4659(7) 0.9817(6) 0.1364(7) 0.035(3) Uani 1 1 d . . .
C49 C 0.4606(6) 0.9836(6) 0.2155(6) 0.030(2) Uani 1 1 d . A .
C50 C 0.5160(8) 0.9280(7) 0.2454(7) 0.047(3) Uani 1 1 d . . .
C51 C 0.4504(8) 0.8962(8) 0.2938(7) 0.048(3) Uani 1 1 d . A .
C52 C 0.3571(8) 0.9339(7) 0.2985(5) 0.038(3) Uani 1 1 d . A .
C53 C 0.2631(8) 0.8817(7) 0.2914(6) 0.039(3) Uani 1 1 d . . .
C54 C 0.1690(7) 0.8799(7) 0.2371(6) 0.038(3) Uani 1 1 d . A .
C55 C 0.1755(7) 0.9326(6) 0.1928(6) 0.034(3) Uani 1 1 d . . .
C56 C 0.1201(7) 0.8935(7) 0.1034(7) 0.040(3) Uani 1 1 d . A .
C57 C 0.1825(8) 0.9247(7) 0.0534(7) 0.047(3) Uani 1 1 d . A .
C58 C 0.1846(9) 0.8656(7) -0.0340(7) 0.051(3) Uani 1 1 d . . .
C59 C 0.2795(10) 0.8635(8) -0.0660(7) 0.047(3) Uani 1 1 d . A .
C60 C 0.3739(10) 0.9173(7) -0.0104(7) 0.049(3) Uani 1 1 d . . .
C61 C 0.4669(9) 0.8816(8) -0.0105(8) 0.055(3) Uani 1 1 d . A .
C62 C 0.5251(8) 0.9202(7) 0.0797(7) 0.045(3) Uani 1 1 d . A .
C63 C 0.5771(8) 0.8659(8) 0.1055(9) 0.053(3) Uani 1 1 d . . .
C64 C 0.5716(7) 0.8718(7) 0.1900(8) 0.047(3) Uani 1 1 d . A .
C65 C 0.5687(8) 0.7804(9) 0.1828(9) 0.063(4) Uani 1 1 d . . .
C66 C 0.5062(11) 0.7508(9) 0.2300(8) 0.067(4) Uani 1 1 d . A .
C67 C 0.4476(10) 0.8080(9) 0.2877(7) 0.056(3) Uani 1 1 d . . .
C68 C 0.3475(12) 0.7553(9) 0.2832(7) 0.059(3) Uani 1 1 d . A .
C69 C 0.2583(11) 0.7898(8) 0.2841(7) 0.054(3) Uani 1 1 d . A .
C70 C 0.1589(9) 0.7344(8) 0.2235(7) 0.052(3) Uani 1 1 d . . .
C71 C 0.1063(9) 0.7897(8) 0.1958(8) 0.050(3) Uani 1 1 d . A .
C72 C 0.0500(7) 0.7524(8) 0.1102(9) 0.048(3) Uani 1 1 d . . .
C73 C 0.0585(7) 0.8042(8) 0.0635(9) 0.054(3) Uani 1 1 d . A .
C74 C 0.0591(8) 0.7447(9) -0.0284(8) 0.055(4) Uani 1 1 d . . .
C75 C 0.1209(9) 0.7742(8) -0.0758(8) 0.053(3) Uani 1 1 d . A .
C76 C 0.1772(10) 0.7124(9) -0.1328(6) 0.056(3) Uani 1 1 d . . .
C77 C 0.2768(11) 0.7699(8) -0.1266(6) 0.052(3) Uani 1 1 d . A .
C78 C 0.3668(11) 0.7351(8) -0.1285(7) 0.055(3) Uani 1 1 d . . .
C79 C 0.4655(9) 0.7909(8) -0.0692(7) 0.050(3) Uani 1 1 d . A .
C80 C 0.5188(8) 0.7354(8) -0.0422(8) 0.051(3) Uani 1 1 d . . .
C81 C 0.5752(8) 0.7724(9) 0.0436(10) 0.060(4) Uani 1 1 d . A .
C82 C 0.5677(8) 0.7202(9) 0.0921(9) 0.059(4) Uani 1 1 d . A .
C83 C 0.5061(9) 0.6296(8) 0.0519(9) 0.054(3) Uani 1 1 d . . .
C84 C 0.4433(10) 0.5995(8) 0.1031(8) 0.055(3) Uani 1 1 d . A .
C85 C 0.4410(11) 0.6563(8) 0.1884(8) 0.059(4) Uani 1 1 d . . .
C86 C 0.3438(13) 0.6601(9) 0.2214(8) 0.063(4) Uani 1 1 d . A .
C87 C 0.2488(12) 0.6052(8) 0.1647(9) 0.064(4) Uani 1 1 d . . .
C88 C 0.1556(11) 0.6408(8) 0.1646(9) 0.061(4) Uani 1 1 d . A .
C89 C 0.1000(9) 0.6047(8) 0.0765(8) 0.053(3) Uani 1 1 d . . .
C90 C 0.0471(7) 0.6579(8) 0.0486(9) 0.058(4) Uani 1 1 d . A .
C91 C 0.0527(7) 0.6527(8) -0.0371(8) 0.053(3) Uani 1 1 d . A .
C92 C 0.1082(8) 0.5971(7) -0.0900(7) 0.048(3) Uani 1 1 d . . .
C93 C 0.1719(9) 0.6243(8) -0.1406(7) 0.051(3) Uani 1 1 d . A .
C94 C 0.2667(8) 0.5902(7) -0.1432(6) 0.042(3) Uani 1 1 d . . .
C95 C 0.3623(9) 0.6431(8) -0.1358(7) 0.052(3) Uani 1 1 d . A .
C96 C 0.4567(8) 0.6451(8) -0.0819(7) 0.047(3) Uani 1 1 d . A .
C97 C 0.4493(8) 0.5911(8) -0.0375(8) 0.050(3) Uani 1 1 d . A .
C98 C 0.3512(8) 0.5372(7) -0.0425(7) 0.044(3) Uani 1 1 d . . .
C99 C 0.3475(9) 0.5404(7) 0.0428(8) 0.050(3) Uani 1 1 d . A .
C100 C 0.2521(11) 0.5437(7) 0.0733(8) 0.058(3) Uani 1 1 d . A .
C101 C 0.1584(9) 0.5431(7) 0.0179(9) 0.053(3) Uani 1 1 d . A .
C102 C 0.1629(8) 0.5388(7) -0.0629(7) 0.040(3) Uani 1 1 d . A .
C103 C 0.2600(8) 0.5359(7) -0.0955(7) 0.041(3) Uani 1 1 d . A .
C104 C 0.8375(8) 0.7732(7) 0.2404(7) 0.054(3) Uani 1 1 d . . .
C105 C 0.0747(10) 0.4325(11) 0.6375(11) 0.130(6) Uiso 1 1 d D . .
H105 H 0.1212 0.4898 0.6743 0.156 Uiso 1 1 calc R . .
C106 C 0.0318(8) 0.3875(8) 0.6856(8) 0.060(3) Uiso 1 1 d D . .
H106 H 0.0426 0.4066 0.7474 0.072 Uiso 1 1 calc R . .
C107 C -0.0234(12) 0.3167(13) 0.6244(13) 0.155(7) Uiso 1 1 d D . .
H107 H -0.0592 0.2768 0.6443 0.186 Uiso 1 1 calc R . .
C108 C -0.0470(13) 0.2794(13) 0.5259(13) 0.161(7) Uiso 1 1 d D . .
H108 H -0.0936 0.2225 0.4880 0.194 Uiso 1 1 calc R . .
C109 C 0.0044(8) 0.3344(9) 0.4969(8) 0.073(4) Uiso 1 1 d D . .
H109 H -0.0050 0.3137 0.4349 0.088 Uiso 1 1 calc R . .
C110 C 0.0625(9) 0.4092(9) 0.5439(9) 0.078(4) Uiso 1 1 d D . .
H110 H 0.0960 0.4480 0.5218 0.094 Uiso 1 1 calc R . .
O1 O 0.5268(5) 1.1466(5) 0.4452(4) 0.054(2) Uani 1 1 d . . .
W1' W 0.2391(7) 1.1181(7) 0.2734(6) 0.026(2) Uiso 0.04 1 d P A 2
W1 W 0.33329(3) 1.14298(3) 0.31716(3) 0.02571(14) Uani 0.96 1 d P A 1
S1 S 0.8134(3) 0.6921(3) 0.1486(3) 0.0982(13) Uani 1 1 d . . .
S2 S 0.8603(3) 0.8518(3) 0.3331(3) 0.1020(13) Uani 1 1 d . . .

loop_
_atom_site_aniso_label
_atom_site_aniso_U_11
_atom_site_aniso_U_22
_atom_site_aniso_U_33
_atom_site_aniso_U_23
_atom_site_aniso_U_13
_atom_site_aniso_U_12
C1 0.050(7) 0.036(7) 0.040(7) 0.021(6) 0.002(5) 0.013(5)
C2 0.046(7) 0.019(6) 0.027(6) 0.006(5) 0.010(5) 0.000(5)
C3 0.039(6) 0.028(7) 0.028(6) 0.009(5) -0.004(5) -0.003(5)
C4 0.035(7) 0.050(8) 0.061(8) 0.028(7) -0.008(5) 0.002(6)
C5 0.024(6) 0.064(9) 0.079(9) 0.023(8) -0.003(6) 0.005(6)
C6 0.034(7) 0.046(8) 0.063(8) 0.019(7) -0.005(5) -0.009(6)
C7 0.054(8) 0.032(7) 0.041(7) 0.009(6) -0.004(5) -0.002(6)
C8 0.041(6) 0.037(7) 0.035(6) 0.014(6) 0.003(5) 0.001(5)
C9 0.029(5) 0.013(5) 0.024(5) 0.005(4) 0.004(4) 0.000(4)
C10 0.031(6) 0.025(6) 0.035(6) 0.017(5) 0.013(5) 0.005(5)
C11 0.028(5) 0.031(7) 0.030(6) 0.014(5) -0.004(4) 0.002(5)
C12 0.045(7) 0.025(6) 0.053(7) 0.018(6) 0.006(5) 0.016(5)
C13 0.028(6) 0.042(8) 0.055(8) 0.030(6) 0.003(5) 0.011(5)
C14 0.024(5) 0.038(7) 0.041(7) 0.017(6) 0.006(4) 0.006(5)
C15 0.025(5) 0.031(6) 0.044(7) 0.020(6) 0.003(5) 0.011(5)
C16 0.042(6) 0.033(7) 0.030(6) 0.021(5) 0.010(5) 0.015(5)
C17 0.036(6) 0.026(6) 0.036(6) 0.009(5) 0.015(5) 0.015(5)
C18 0.041(6) 0.035(7) 0.054(8) 0.016(6) -0.004(5) 0.015(5)
C19 0.056(8) 0.044(9) 0.071(9) 0.021(8) -0.002(6) 0.015(7)
C20 0.067(9) 0.050(9) 0.081(10) 0.034(8) 0.024(7) 0.030(7)
C21 0.059(8) 0.021(7) 0.057(8) 0.006(6) 0.006(6) 0.007(6)
C22 0.051(7) 0.028(7) 0.035(6) 0.012(6) 0.002(5) 0.010(5)
C23 0.035(6) 0.029(6) 0.027(6) 0.011(5) 0.003(4) 0.014(5)
C24 0.043(6) 0.014(6) 0.031(6) 0.007(5) -0.003(5) 0.008(5)
C25 0.039(7) 0.041(7) 0.040(7) 0.002(6) -0.001(5) 0.010(6)
C26 0.046(7) 0.032(7) 0.046(8) -0.007(6) -0.009(6) -0.001(5)
C27 0.057(8) 0.045(8) 0.032(7) 0.008(6) -0.016(6) 0.013(6)
C28 0.075(9) 0.051(8) 0.031(7) 0.007(6) 0.022(6) 0.017(7)
C29 0.043(7) 0.046(8) 0.041(7) 0.013(6) 0.004(5) 0.001(6)
C30 0.036(6) 0.037(7) 0.023(6) 0.015(5) 0.008(4) 0.008(5)
C31 0.033(6) 0.037(7) 0.019(5) 0.015(5) 0.007(4) 0.011(5)
C32 0.042(6) 0.048(8) 0.039(7) 0.025(6) -0.005(5) 0.005(5)
C33 0.060(8) 0.057(9) 0.045(8) 0.030(7) -0.019(6) -0.010(7)
C34 0.079(9) 0.065(9) 0.044(8) 0.041(7) 0.007(6) 0.018(7)
C35 0.060(8) 0.054(8) 0.052(8) 0.034(7) 0.027(6) 0.009(6)
C36 0.043(6) 0.043(7) 0.040(7) 0.029(6) 0.006(5) 0.001(5)
C37 0.027(5) 0.035(7) 0.031(6) 0.014(5) 0.003(4) 0.006(5)
C38 0.032(6) 0.032(7) 0.036(7) 0.013(5) 0.007(5) 0.008(5)
C39 0.044(7) 0.061(8) 0.037(7) 0.030(6) 0.001(5) 0.016(6)
C40 0.033(6) 0.078(9) 0.062(9) 0.044(8) 0.001(6) 0.010(6)
C41 0.039(7) 0.045(8) 0.074(9) 0.026(7) -0.015(6) 0.005(6)
C42 0.053(7) 0.044(7) 0.032(7) 0.017(6) -0.005(5) 0.013(6)
C43 0.033(6) 0.027(6) 0.036(7) 0.004(5) 0.000(5) 0.005(5)
C44 0.040(6) 0.026(6) 0.030(6) 0.016(5) -0.007(5) -0.001(5)
C45 0.037(6) 0.029(6) 0.032(6) 0.014(5) 0.017(5) 0.022(5)
C46 0.039(6) 0.014(6) 0.033(6) 0.005(5) -0.005(5) 0.011(5)
C47 0.060(8) 0.019(6) 0.039(7) 0.019(6) 0.012(6) 0.000(5)
C48 0.037(6) 0.022(6) 0.035(7) 0.004(5) 0.010(5) -0.004(5)
C49 0.021(5) 0.014(6) 0.043(7) 0.004(5) 0.002(5) -0.001(4)
C50 0.032(6) 0.029(7) 0.042(7) -0.017(6) -0.012(5) 0.012(5)
C51 0.049(7) 0.038(8) 0.036(7) 0.004(6) -0.011(5) 0.005(6)
C52 0.058(7) 0.039(7) 0.012(5) 0.006(5) 0.003(5) 0.020(6)
C53 0.045(7) 0.030(7) 0.038(7) 0.011(6) 0.017(5) 0.004(5)
C54 0.037(6) 0.032(7) 0.037(7) 0.007(6) 0.021(5) 0.003(5)
C55 0.021(5) 0.027(6) 0.041(7) 0.002(5) 0.007(5) 0.008(5)
C56 0.017(5) 0.032(7) 0.045(7) -0.002(6) -0.009(5) 0.006(5)
C57 0.051(7) 0.030(7) 0.047(8) 0.005(6) -0.014(6) 0.024(6)
C58 0.067(8) 0.031(7) 0.035(7) 0.002(6) -0.017(6) 0.018(6)
C59 0.080(9) 0.041(8) 0.028(7) 0.019(6) 0.007(6) 0.022(7)
C60 0.096(10) 0.028(7) 0.028(7) 0.017(6) 0.016(7) 0.013(7)
C61 0.067(9) 0.047(9) 0.060(9) 0.029(7) 0.035(7) 0.007(7)
C62 0.039(7) 0.028(7) 0.044(8) 0.001(6) 0.015(5) -0.016(5)
C63 0.025(6) 0.050(9) 0.076(10) 0.018(8) 0.021(6) 0.007(6)
C64 0.028(6) 0.027(7) 0.065(9) 0.006(7) -0.015(5) 0.002(5)
C65 0.021(6) 0.071(11) 0.078(11) 0.015(9) -0.012(6) 0.031(6)
C66 0.072(10) 0.051(10) 0.057(9) 0.003(8) -0.026(7) 0.043(8)
C67 0.092(10) 0.045(9) 0.033(7) 0.019(7) -0.007(6) 0.028(8)
C68 0.106(11) 0.047(9) 0.041(8) 0.035(7) 0.010(7) 0.015(8)
C69 0.099(11) 0.041(8) 0.037(7) 0.027(7) 0.026(7) 0.020(8)
C70 0.070(9) 0.040(8) 0.050(8) 0.021(7) 0.042(7) -0.003(7)
C71 0.049(7) 0.037(8) 0.072(9) 0.025(7) 0.043(7) 0.009(6)
C72 0.016(6) 0.045(9) 0.069(10) 0.011(8) 0.019(6) 0.002(5)
C73 0.012(6) 0.043(8) 0.075(10) 0.001(8) -0.006(5) 0.001(5)
C74 0.031(7) 0.042(9) 0.059(9) -0.007(7) -0.016(6) 0.020(6)
C75 0.046(8) 0.044(8) 0.049(8) 0.011(7) -0.030(6) 0.010(6)
C76 0.076(9) 0.050(9) 0.023(7) 0.000(6) -0.015(6) 0.026(8)
C77 0.096(10) 0.038(8) 0.014(6) 0.005(6) 0.004(6) 0.012(8)
C78 0.100(11) 0.040(8) 0.031(7) 0.013(6) 0.037(7) 0.023(8)
C79 0.060(8) 0.037(8) 0.047(8) 0.009(7) 0.036(6) 0.008(7)
C80 0.023(6) 0.046(8) 0.078(10) 0.017(8) 0.035(6) 0.009(6)
C81 0.026(7) 0.046(9) 0.098(12) 0.018(9) 0.022(7) 0.015(6)
C82 0.030(7) 0.047(9) 0.075(10) -0.001(8) -0.001(6) 0.028(6)
C83 0.042(7) 0.039(8) 0.075(10) 0.017(8) 0.003(7) 0.026(6)
C84 0.078(9) 0.030(8) 0.054(9) 0.014(7) -0.009(7) 0.032(7)
C85 0.091(10) 0.040(9) 0.050(9) 0.022(7) -0.007(8) 0.034(8)
C86 0.122(13) 0.034(9) 0.051(9) 0.032(7) 0.014(9) 0.026(9)
C87 0.116(12) 0.033(8) 0.053(9) 0.030(7) 0.025(8) 0.009(8)
C88 0.084(10) 0.030(8) 0.070(10) 0.019(7) 0.043(8) 0.003(7)
C89 0.039(7) 0.037(8) 0.055(9) 0.004(7) 0.011(6) -0.023(6)
C90 0.016(6) 0.039(8) 0.091(11) 0.009(8) 0.008(6) -0.007(5)
C91 0.021(6) 0.046(9) 0.054(8) -0.007(7) -0.004(5) -0.002(5)
C92 0.032(6) 0.043(8) 0.037(7) -0.007(6) -0.002(5) 0.001(6)
C93 0.060(8) 0.041(8) 0.030(7) -0.006(6) -0.004(6) 0.019(6)
C94 0.051(7) 0.037(7) 0.023(6) 0.000(5) 0.008(5) 0.010(6)
C95 0.060(8) 0.043(8) 0.037(7) -0.001(6) 0.023(6) 0.014(6)
C96 0.041(7) 0.038(8) 0.059(8) 0.012(7) 0.037(6) 0.014(6)
C97 0.036(7) 0.035(8) 0.066(9) 0.001(7) 0.016(6) 0.028(6)
C98 0.046(7) 0.021(6) 0.058(8) 0.006(6) 0.019(6) 0.013(5)
C99 0.067(9) 0.027(7) 0.059(9) 0.020(6) 0.006(7) 0.020(6)
C100 0.088(10) 0.016(7) 0.061(9) 0.015(6) 0.011(8) -0.006(6)
C101 0.067(9) 0.012(6) 0.062(9) 0.006(6) 0.022(7) -0.016(6)
C102 0.034(6) 0.026(7) 0.038(7) -0.001(6) 0.002(5) -0.007(5)
C103 0.040(7) 0.025(6) 0.042(7) 0.000(6) 0.013(5) 0.008(5)
C104 0.053(7) 0.037(7) 0.042(7) -0.010(6) 0.009(5) 0.008(6)
O1 0.047(5) 0.055(5) 0.050(5) 0.021(4) -0.018(4) 0.015(4)
W1 0.0248(2) 0.0230(2) 0.0250(2) 0.00802(19) -0.00067(15) 0.00529(16)
S1 0.063(2) 0.090(3) 0.105(3) 0.013(3) 0.022(2) 0.006(2)
S2 0.106(3) 0.087(3) 0.094(3) 0.028(3) 0.017(2) 0.006(2)

loop_
_atom_type_symbol
_atom_type_description
_atom_type_scat_dispersion_real
_atom_type_scat_dispersion_imag
_atom_type_scat_source
C C 0.0033 0.0016 'International Tables Vol C Tables 4.2.6.8 and 6.1.1.4'
O O 0.0106 0.0060 'International Tables Vol C Tables 4.2.6.8 and 6.1.1.4'
W W -0.8490 6.8722 'International Tables Vol C Tables 4.2.6.8 and 6.1.1.4'
S S 0.1246 0.1234 'International Tables Vol C Tables 4.2.6.8 and 6.1.1.4'
H H 0.0000 0.0000 'International Tables Vol C Tables 4.2.6.8 and 6.1.1.4'

loop_
_geom_angle_atom_site_label_1
_geom_angle_atom_site_label_2
_geom_angle_atom_site_label_3
_geom_angle
O1 C1 W1 177.6(10)
C9 C2 C3 141.6(9)
C9 C2 W1 69.3(5)
C3 C2 W1 148.6(7)
C8 C3 C4 118.3(9)
C8 C3 C2 121.6(9)
C4 C3 C2 120.1(9)
C5 C4 C3 118.7(10)
C5 C4 H4 120.6
C3 C4 H4 120.6
C6 C5 C4 121.0(11)
C6 C5 H5 119.5
C4 C5 H5 119.5
C5 C6 C7 119.6(10)
C5 C6 H6 120.2
C7 C6 H6 120.2
C8 C7 C6 120.4(10)
C8 C7 H7 119.8
C6 C7 H7 119.8
C7 C8 C3 121.9(10)
C7 C8 H8 119.0
C3 C8 H8 119.0
C2 C9 C10 140.2(8)
C2 C9 W1 73.2(6)
C10 C9 W1 146.5(6)
C2 C9 W1' 106.4(7)
C10 C9 W1' 113.4(6)
W1 C9 W1' 33.5(3)
C11 C10 C15 117.5(9)
C11 C10 C9 121.8(8)
C15 C10 C9 120.7(8)
C12 C11 C10 121.8(9)
C12 C11 H11 119.1
C10 C11 H11 119.1
C11 C12 C13 120.5(9)
C11 C12 H12 119.8
C13 C12 H12 119.8
C12 C13 C14 119.2(9)
C12 C13 H13 120.4
C14 C13 H13 120.4
C15 C14 C13 120.2(9)
C15 C14 H14 119.9
C13 C14 H14 119.9
C14 C15 C10 120.8(9)
C14 C15 H15 119.6
C10 C15 H15 119.6
C37 C16 C23 90.0(7)
C37 C16 C17 137.1(8)
C23 C16 C17 131.5(9)
C37 C16 W1' 53.2(5)
C23 C16 W1' 91.0(6)
C17 C16 W1' 123.7(7)
C37 C16 W1 75.3(5)
C23 C16 W1 64.5(5)
C17 C16 W1 127.5(6)
W1' C16 W1 33.2(3)
C18 C17 C22 118.0(9)
C18 C17 C16 122.0(9)
C22 C17 C16 119.7(8)
C17 C18 C19 121.1(10)
C17 C18 H18 119.5
C19 C18 H18 119.5
C18 C19 C20 121.1(11)
C18 C19 H19 119.5
C20 C19 H19 119.5
C21 C20 C19 117.9(11)
C21 C20 H20 121.0
C19 C20 H20 121.0
C22 C21 C20 121.2(10)
C22 C21 H21 119.4
C20 C21 H21 119.4
C21 C22 C17 120.7(9)
C21 C22 H22 119.6
C17 C22 H22 119.6
C16 C23 C24 131.6(8)
C16 C23 C30 89.5(7)
C24 C23 C30 129.9(8)
C16 C23 W1 77.6(5)
C24 C23 W1 132.0(6)
C30 C23 W1 75.8(5)
C16 C23 W1' 53.3(5)
C24 C23 W1' 161.3(7)
C30 C23 W1' 62.3(5)
W1 C23 W1' 30.5(2)
C25 C24 C29 116.1(9)
C25 C24 C23 125.6(9)
C29 C24 C23 118.3(9)
C26 C25 C24 122.4(10)
C26 C25 H25 118.8
C24 C25 H25 118.8
C25 C26 C27 120.1(10)
C25 C26 H26 119.9
C27 C26 H26 119.9
C26 C27 C28 120.8(10)
C26 C27 H27 119.6
C28 C27 H27 119.6
C27 C28 C29 118.8(10)
C27 C28 H28 120.6
C29 C28 H28 120.6
C28 C29 C24 121.8(10)
C28 C29 H29 119.1
C24 C29 H29 119.1
C37 C30 C31 137.2(9)
C37 C30 C23 88.8(7)
C31 C30 C23 132.7(8)
C37 C30 W1' 46.4(5)
C31 C30 W1' 134.2(7)
C23 C30 W1' 82.2(6)
C37 C30 W1 76.3(5)
C31 C30 W1 125.5(6)
C23 C30 W1 65.5(5)
W1' C30 W1 32.6(3)
C36 C31 C32 118.9(9)
C36 C31 C30 121.3(8)
C32 C31 C30 119.8(9)
C33 C32 C31 121.5(10)
C33 C32 H32 119.2
C31 C32 H32 119.2
C32 C33 C34 119.7(10)
C32 C33 H33 120.2
C34 C33 H33 120.2
C33 C34 C35 119.7(10)
C33 C34 H34 120.2
C35 C34 H34 120.2
C36 C35 C34 120.0(10)
C36 C35 H35 120.0
C34 C35 H35 120.0
C35 C36 C31 120.0(9)
C35 C36 H36 120.0
C31 C36 H36 120.0
C16 C37 C30 91.6(7)
C16 C37 C38 128.4(8)
C30 C37 C38 138.5(9)
C16 C37 W1' 82.1(7)
C30 C37 W1' 93.4(7)
C38 C37 W1' 101.6(7)
C16 C37 W1 69.5(5)
C30 C37 W1 67.7(5)
C38 C37 W1 130.8(7)
W1' C37 W1 29.6(4)
C39 C38 C43 118.5(9)
C39 C38 C37 119.0(9)
C43 C38 C37 122.5(8)
C39 C38 W1' 154.0(8)
C43 C38 W1' 84.0(6)
C37 C38 W1' 41.6(5)
C40 C39 C38 120.7(10)
C40 C39 H39 119.7
C38 C39 H39 119.7
C41 C40 C39 121.7(10)
C41 C40 H40 119.2
C39 C40 H40 119.2
C40 C41 C42 118.3(10)
C40 C41 H41 120.9
C42 C41 H41 120.9
C43 C42 C41 121.0(10)
C43 C42 H42 119.5
C41 C42 H42 119.5
C42 C43 C38 120.0(9)
C42 C43 H43 120.0
C38 C43 H43 120.0
C49 C44 C45 116.9(8)
C49 C44 C52 105.0(8)
C45 C44 C52 117.2(8)
C49 C44 W1 119.0(6)
C45 C44 W1 70.2(5)
C52 C44 W1 125.6(6)
C55 C45 C46 104.2(8)
C55 C45 C44 115.6(8)
C46 C45 C44 114.9(7)
C55 C45 W1' 104.4(6)
C46 C45 W1' 113.0(7)
C44 C45 W1' 104.5(7)
C55 C45 W1 128.1(6)
C46 C45 W1 119.3(6)
C44 C45 W1 71.4(5)
W1' C45 W1 34.5(3)
C47 C46 C57 119.2(9)
C47 C46 C45 124.0(8)
C57 C46 C45 108.4(9)
C46 C47 C48 118.5(9)
C46 C47 C60 119.9(10)
C48 C47 C60 109.8(10)
C49 C48 C47 120.9(9)
C49 C48 C62 118.4(10)
C47 C48 C62 107.3(9)
C48 C49 C50 121.1(9)
C48 C49 C44 123.8(8)
C50 C49 C44 108.6(9)
C64 C50 C51 121.1(11)
C64 C50 C49 118.4(11)
C51 C50 C49 107.5(9)
C67 C51 C52 121.3(11)
C67 C51 C50 119.6(11)
C52 C51 C50 109.5(10)
C53 C52 C51 120.0(10)
C53 C52 C44 122.2(9)
C51 C52 C44 108.0(9)
C52 C53 C54 121.2(10)
C52 C53 C69 119.5(10)
C54 C53 C69 108.0(10)
C55 C54 C71 120.3(10)
C55 C54 C53 119.1(9)
C71 C54 C53 109.2(10)
C54 C55 C56 118.6(9)
C54 C55 C45 124.0(8)
C56 C55 C45 109.1(9)
C73 C56 C55 120.3(11)
C73 C56 C57 119.8(10)
C55 C56 C57 109.1(9)
C58 C57 C56 120.4(10)
C58 C57 C46 119.5(11)
C56 C57 C46 107.7(9)
C57 C58 C59 120.8(10)
C57 C58 C75 120.2(12)
C59 C58 C75 108.6(10)
C60 C59 C58 120.8(10)
C60 C59 C77 118.6(11)
C58 C59 C77 107.6(11)
C59 C60 C61 122.0(11)
C59 C60 C47 119.8(11)
C61 C60 C47 106.4(10)
C79 C61 C60 120.1(11)
C79 C61 C62 119.5(12)
C60 C61 C62 109.4(10)
C63 C62 C61 119.3(10)
C63 C62 C48 121.9(11)
C61 C62 C48 107.1(10)
C62 C63 C64 117.8(10)
C62 C63 C81 120.3(12)
C64 C63 C81 110.1(12)
C50 C64 C63 122.4(11)
C50 C64 C65 119.7(12)
C63 C64 C65 107.0(11)
C66 C65 C82 119.8(13)
C66 C65 C64 118.8(12)
C82 C65 C64 107.3(12)
C65 C66 C67 122.4(13)
C65 C66 C85 120.4(12)
C67 C66 C85 106.3(13)
C51 C67 C68 117.5(11)
C51 C67 C66 118.4(13)
C68 C67 C66 110.7(12)
C69 C68 C67 121.1(11)
C69 C68 C86 119.2(13)
C67 C68 C86 106.9(12)
C68 C69 C53 120.5(11)
C68 C69 C70 122.2(11)
C53 C69 C70 105.1(10)
C88 C70 C71 120.9(12)
C88 C70 C69 118.2(12)
C71 C70 C69 110.0(10)
C72 C71 C54 121.4(11)
C72 C71 C70 119.7(11)
C54 C71 C70 107.6(11)
C71 C72 C73 118.9(11)
C71 C72 C90 120.3(13)
C73 C72 C90 107.2(12)
C56 C73 C72 120.4(11)
C56 C73 C74 119.0(12)
C72 C73 C74 109.8(11)
C75 C74 C73 121.1(12)
C75 C74 C91 119.5(11)
C73 C74 C91 107.1(12)
C74 C75 C58 119.5(12)
C74 C75 C76 118.9(12)
C58 C75 C76 109.3(12)
C93 C76 C75 121.6(12)
C93 C76 C77 121.3(11)
C75 C76 C77 105.4(11)
C78 C77 C59 120.0(11)
C78 C77 C76 118.7(11)
C59 C77 C76 109.1(11)
C77 C78 C95 120.4(11)
C77 C78 C79 121.6(11)
C95 C78 C79 105.7(11)
C61 C79 C80 121.0(12)
C61 C79 C78 117.7(12)
C80 C79 C78 109.4(10)
C81 C80 C79 119.6(11)
C81 C80 C96 120.0(12)
C79 C80 C96 108.5(11)
C80 C81 C63 120.3(13)
C80 C81 C82 119.8(12)
C63 C81 C82 106.1(12)
C83 C82 C81 120.0(12)
C83 C82 C65 120.2(14)
C81 C82 C65 109.3(12)
C82 C83 C97 119.9(12)
C82 C83 C84 118.9(12)
C97 C83 C84 109.2(11)
C85 C84 C83 121.7(12)
C85 C84 C99 120.4(13)
C83 C84 C99 106.1(11)
C84 C85 C86 121.4(12)
C84 C85 C66 118.9(13)
C86 C85 C66 107.9(12)
C87 C86 C85 120.0(12)
C87 C86 C68 119.5(14)
C85 C86 C68 108.1(12)
C86 C87 C88 121.7(12)
C86 C87 C100 118.1(13)
C88 C87 C100 107.8(12)
C89 C88 C70 118.4(13)
C89 C88 C87 109.6(11)
C70 C88 C87 119.2(12)
C90 C89 C88 121.2(12)
C90 C89 C101 119.8(12)
C88 C89 C101 108.1(12)
C89 C90 C91 119.2(11)
C89 C90 C72 119.4(12)
C91 C90 C72 109.0(12)
C92 C91 C90 120.6(12)
C92 C91 C74 119.9(12)
C90 C91 C74 106.9(11)
C91 C92 C93 122.5(12)
C91 C92 C102 121.2(11)
C93 C92 C102 106.0(10)
C76 C93 C94 118.4(11)
C76 C93 C92 117.5(11)
C94 C93 C92 111.2(11)
C95 C94 C93 122.0(11)
C95 C94 C103 119.3(10)
C93 C94 C103 106.2(10)
C94 C95 C96 121.8(11)
C94 C95 C78 119.2(11)
C96 C95 C78 108.0(10)
C97 C96 C80 121.9(11)
C97 C96 C95 118.3(10)
C80 C96 C95 108.5(11)
C96 C97 C98 121.2(10)
C96 C97 C83 118.4(11)
C98 C97 C83 107.5(11)
C103 C98 C97 119.8(11)
C103 C98 C99 120.5(10)
C97 C98 C99 108.5(10)
C100 C99 C98 119.1(10)
C100 C99 C84 119.1(12)
C98 C99 C84 108.7(11)
C99 C100 C87 120.9(12)
C99 C100 C101 119.7(11)
C87 C100 C101 107.3(12)
C102 C101 C89 120.4(12)
C102 C101 C100 120.5(11)
C89 C101 C100 107.2(11)
C101 C102 C103 120.9(10)
C101 C102 C92 118.7(10)
C103 C102 C92 107.8(10)
C98 C103 C94 119.6(9)
C98 C103 C102 119.3(10)
C94 C103 C102 108.7(9)
S2 C104 S1 178.2(9)
C110 C105 C106 133.7(15)
C110 C105 C107 97.3(12)
C106 C105 C107 36.4(8)
C110 C105 H105 113.2
C106 C105 H105 113.2
C107 C105 H105 149.6
C107 C106 C105 100.4(15)
C107 C106 H106 129.8
C105 C106 H106 129.8
C106 C107 C108 135(2)
C106 C107 C105 43.2(10)
C108 C107 C105 91.5(14)
C106 C107 H107 112.6
C108 C107 H107 112.6
C105 C107 H107 155.8
C109 C108 C107 113.2(18)
C109 C108 H108 123.4
C107 C108 H108 123.4
C110 C109 C108 125.2(16)
C110 C109 H109 117.4
C108 C109 H109 117.4
C109 C110 C105 112.8(14)
C109 C110 H110 123.6
C105 C110 H110 123.6
C37 W1' C45 128.0(7)
C37 W1' C16 44.7(4)
C45 W1' C16 167.1(7)
C37 W1' C30 40.3(4)
C45 W1' C30 109.5(6)
C16 W1' C30 57.8(4)
C37 W1' C9 130.5(7)
C45 W1' C9 101.1(5)
C16 W1' C9 86.0(5)
C30 W1' C9 124.0(5)
C37 W1' C38 36.7(4)
C45 W1' C38 107.9(5)
C16 W1' C38 71.8(4)
C30 W1' C38 71.9(4)
C9 W1' C38 139.3(5)
C37 W1' C23 54.3(5)
C45 W1' C23 132.6(6)
C16 W1' C23 35.6(3)
C30 W1' C23 35.5(3)
C9 W1' C23 89.9(4)
C38 W1' C23 90.9(4)
C9 W1 C1 116.0(4)
C9 W1 C2 37.5(3)
C1 W1 C2 78.7(4)
C9 W1 C23 110.4(3)
C1 W1 C23 84.2(4)
C2 W1 C23 111.4(3)
C9 W1 C45 100.3(3)
C1 W1 C45 111.5(4)
C2 W1 C45 113.1(3)
C23 W1 C45 134.8(3)
C9 W1 C44 115.3(3)
C1 W1 C44 73.3(3)
C2 W1 C44 102.6(3)
C23 W1 C44 134.2(3)
C45 W1 C44 38.4(3)
C9 W1 C30 138.9(3)
C1 W1 C30 91.0(4)
C2 W1 C30 149.7(3)
C23 W1 C30 38.6(3)
C45 W1 C30 97.1(3)
C44 W1 C30 101.4(3)
C9 W1 C16 85.7(3)
C1 W1 C16 121.3(4)
C2 W1 C16 108.5(3)
C23 W1 C16 38.0(3)
C45 W1 C16 117.1(3)
C44 W1 C16 147.5(3)
C30 W1 C16 53.3(3)
C9 W1 C37 108.6(3)
C1 W1 C37 126.8(4)
C2 W1 C37 141.1(4)
C23 W1 C37 53.1(3)
C45 W1 C37 86.4(3)
C44 W1 C37 112.3(3)
C30 W1 C37 36.0(3)
C16 W1 C37 35.2(3)

loop_
_geom_bond_atom_site_label_1
_geom_bond_atom_site_label_2
_geom_bond_distance
C1 O1 1.114(10)
C1 W1 2.031(10)
C2 C9 1.309(11)
C2 C3 1.480(12)
C2 W1 2.060(9)
C3 C8 1.373(12)
C3 C4 1.410(13)
C4 C5 1.396(12)
C4 H4 0.9500
C5 C6 1.365(13)
C5 H5 0.9500
C6 C7 1.370(13)
C6 H6 0.9500
C7 C8 1.358(12)
C7 H7 0.9500
C8 H8 0.9500
C9 C10 1.498(12)
C9 W1 2.013(9)
C9 W1' 2.320(13)
C10 C11 1.376(11)
C10 C15 1.406(11)
C11 C12 1.370(12)
C11 H11 0.9500
C12 C13 1.371(12)
C12 H12 0.9500
C13 C14 1.386(12)
C13 H13 0.9500
C14 C15 1.373(12)
C14 H14 0.9500
C15 H15 0.9500
C16 C37 1.442(12)
C16 C23 1.476(11)
C16 C17 1.483(12)
C16 W1' 2.032(13)
C16 W1 2.344(9)
C17 C18 1.370(12)
C17 C22 1.410(12)
C18 C19 1.374(13)
C18 H18 0.9500
C19 C20 1.380(13)
C19 H19 0.9500
C20 C21 1.398(14)
C20 H20 0.9500
C21 C22 1.349(12)
C21 H21 0.9500
C22 H22 0.9500
C23 C24 1.487(11)
C23 C30 1.485(12)
C23 W1 2.165(9)
C23 W1' 2.532(13)
C24 C25 1.394(12)
C24 C29 1.407(13)
C25 C26 1.358(12)
C25 H25 0.9500
C26 C27 1.361(13)
C26 H26 0.9500
C27 C28 1.381(13)
C27 H27 0.9500
C28 C29 1.381(12)
C28 H28 0.9500
C29 H29 0.9500
C30 C37 1.465(12)
C30 C31 1.477(12)
C30 W1' 2.264(13)
C30 W1 2.306(9)
C31 C36 1.383(12)
C31 C32 1.380(11)
C32 C33 1.354(12)
C32 H32 0.9500
C33 C34 1.372(13)
C33 H33 0.9500
C34 C35 1.394(13)
C34 H34 0.9500
C35 C36 1.365(12)
C35 H35 0.9500
C36 H36 0.9500
C37 C38 1.477(12)
C37 W1' 1.641(12)
C37 W1 2.421(9)
C38 C39 1.397(12)
C38 C43 1.399(12)
C38 W1' 2.419(13)
C39 C40 1.375(12)
C39 H39 0.9500
C40 C41 1.364(13)
C40 H40 0.9500
C41 C42 1.408(14)
C41 H41 0.9500
C42 C43 1.381(12)
C42 H42 0.9500
C43 H43 0.9500
C44 C49 1.484(12)
C44 C45 1.494(11)
C44 C52 1.499(12)
C44 W1 2.282(9)
C45 C55 1.488(12)
C45 C46 1.493(12)
C45 W1' 1.925(13)
C45 W1 2.264(9)
C46 C47 1.401(12)
C46 C57 1.465(12)
C47 C48 1.432(13)
C47 C60 1.455(13)
C48 C49 1.346(12)
C48 C62 1.455(13)
C49 C50 1.462(13)
C50 C64 1.372(13)
C50 C51 1.444(14)
C51 C67 1.405(14)
C51 C52 1.445(13)
C52 C53 1.359(13)
C53 C54 1.452(13)
C53 C69 1.455(14)
C54 C55 1.372(12)
C54 C71 1.417(13)
C55 C56 1.436(12)
C56 C73 1.400(13)
C56 C57 1.437(14)
C57 C58 1.396(13)
C58 C59 1.413(14)
C58 C75 1.437(14)
C59 C60 1.390(14)
C59 C77 1.435(14)
C60 C61 1.429(14)
C61 C79 1.395(14)
C61 C62 1.460(14)
C62 C63 1.381(15)
C63 C64 1.413(14)
C63 C81 1.444(15)
C64 C65 1.451(15)
C65 C66 1.385(16)
C65 C82 1.436(15)
C66 C67 1.424(16)
C66 C85 1.482(16)
C67 C68 1.441(15)
C68 C69 1.371(15)
C68 C86 1.459(15)
C69 C70 1.471(15)
C70 C88 1.427(14)
C70 C71 1.418(15)
C71 C72 1.388(14)
C72 C73 1.396(14)
C72 C90 1.451(14)
C73 C74 1.454(14)
C74 C75 1.382(15)
C74 C91 1.445(15)
C75 C76 1.435(15)
C76 C93 1.389(15)
C76 C77 1.463(15)
C77 C78 1.384(15)
C78 C95 1.457(14)
C78 C79 1.459(15)
C79 C80 1.418(15)
C80 C81 1.392(15)
C80 C96 1.416(13)
C81 C82 1.426(16)
C82 C83 1.418(15)
C83 C97 1.442(14)
C83 C84 1.447(15)
C84 C85 1.360(14)
C84 C99 1.450(14)
C85 C86 1.448(16)
C86 C87 1.406(16)
C87 C88 1.432(16)
C87 C100 1.463(15)
C88 C89 1.423(15)
C89 C90 1.391(15)
C89 C101 1.463(15)
C90 C91 1.440(15)
C91 C92 1.347(13)
C92 C93 1.422(15)
C92 C102 1.469(14)
C93 C94 1.433(13)
C94 C95 1.379(13)
C94 C103 1.444(13)
C95 C96 1.449(14)
C96 C97 1.393(14)
C97 C98 1.426(14)
C98 C103 1.413(13)
C98 C99 1.441(14)
C99 C100 1.406(15)
C100 C101 1.465(15)
C101 C102 1.359(14)
C102 C103 1.442(13)
C104 S2 1.519(10)
C104 S1 1.525(10)
C105 C110 1.461(17)
C105 C106 1.426(17)
C105 C107 2.05(2)
C105 H105 0.9500
C106 C107 1.237(19)
C106 H106 0.9500
C107 C108 1.50(2)
C107 H107 0.9500
C108 C109 1.341(19)
C108 H108 0.9500
C109 C110 1.222(14)
C109 H109 0.9500
C110 H110 0.9500
